data_4318500
loop_
_publ_author_name
'Fan Yang'
'Philip E. Fanwick'
'Clifford P. Kubiak'

_publ_contact_author_address
;    Department of Chemistry
      Purdue University
      W. Lafayette
      IN 47907
      USA
;
_publ_contact_author_email fanwick@.xray.chem.purdue.edu
_publ_contact_author_fax 1(765)4940239
_publ_contact_author_name 'Fanwick, Phillip E.'
_publ_contact_author_phone 1(765)4944572
_publ_section_title
;
 Inter- and Intramolecular \p-Stacking Interactions in
 cis-Bis{1-(9-anthracene)}phosphirane Complexes of Platinum(II)
;
_journal_name_full 'Inorganic Chemistry'
_journal_page_first 4805
_journal_page_last 4809
_journal_paper_doi 10.1021/ic020061t
_journal_volume 41
_journal_year 2002
_chemical_formula_sum 'C36 H26 N2 P2 Pt S2'
_chemical_formula_weight 807.79
_chemical_name_systematic ' ?'
_space_group_IT_number 2
_symmetry_cell_setting triclinic
_symmetry_space_group_name_Hall '-P 1'
_symmetry_space_group_name_H-M 'P -1'
_atom_type_scat_source International_Tables_for_Xray_Crystallography
_cell_angle_alpha 67.233(10)
_cell_angle_beta 85.728(13)
_cell_angle_gamma 77.769(13)
_cell_formula_units_Z 2
_cell_length_a 9.3043(18)
_cell_length_b 12.6638(16)
_cell_length_c 14.8719(19)
_cell_measurement_reflns_used 25
_cell_measurement_temperature 296
_cell_measurement_theta_max 25
_cell_measurement_theta_min 18
_cell_volume 1579.1(4)
_computing_cell_refinement CAD4_(Enraf-Nonius,_1977)
_computing_data_collection CAD4_(Enraf-Nonius,_1977)
_computing_data_reduction PROCESS_MolEN_(Fair,_1990)
_computing_molecular_graphics ORTEP_(Johnson,_1976)
_computing_publication_material CIF_VAX_MolEN_(Fair,_1990)
_computing_structure_refinement LSFM_MolEN_(Fair,_1990)
_computing_structure_solution Direct_methods_(Shelxs86,_Sheldrick,_1985)
_diffrn_ambient_temperature 296
_diffrn_measurement_device_type Enraf_Nonius_CAD4
_diffrn_measurement_method \q/2\q
_diffrn_radiation_type Mo-K\a
_diffrn_radiation_wavelength 0.71073
_diffrn_reflns_av_R_equivalents 0.022
_diffrn_reflns_limit_h_max 11
_diffrn_reflns_limit_h_min 0
_diffrn_reflns_limit_k_max 15
_diffrn_reflns_limit_k_min -15
_diffrn_reflns_limit_l_max 18
_diffrn_reflns_limit_l_min -18
_diffrn_reflns_number 6812
_diffrn_reflns_theta_max 26.32
_diffrn_reflns_theta_min 2.72
_diffrn_standards_decay_% 2.26
_diffrn_standards_interval_time 83
_diffrn_standards_number 3
_exptl_absorpt_coefficient_mu 4.751
_exptl_absorpt_correction_T_max 0.2186
_exptl_absorpt_correction_T_min 0.0987
_exptl_absorpt_correction_type refdelf_(Walker_&_Stuart,_1983)
_exptl_crystal_colour yellow
_exptl_crystal_density_diffrn 1.70
_exptl_crystal_description chunk
_exptl_crystal_F_000 792
_exptl_crystal_size_max 0.60
_exptl_crystal_size_mid 0.44
_exptl_crystal_size_min 0.32
_refine_diff_density_max 0.77
_refine_diff_density_min -0.22
_refine_ls_extinction_method none
_refine_ls_goodness_of_fit_ref 1.009
_refine_ls_hydrogen_treatment noref
_refine_ls_matrix_type full
_refine_ls_number_parameters 388
_refine_ls_number_reflns 5362
_refine_ls_R_factor_gt 0.024
_refine_ls_shift/su_max 0.001
_refine_ls_structure_factor_coef F
_refine_ls_weighting_details '4Fo^2^/ (\s^2^(Fo^2^) + 0.0016 Fo^4^)'
_refine_ls_weighting_scheme calc
_refine_ls_wR_factor_ref 0.029
_reflns_number_gt 5362
_reflns_number_total 6402
_reflns_threshold_expression >3.0\s(I)
_cod_data_source_file ic020061t_2.cif
_cod_data_source_block PTANDC
_cod_depositor_comments
;
The following automatic conversions were performed:

'_refine_ls_weighting_scheme' value 'calc ' changed to 'calc'
according to the built-in table from CIF Core dictionary named
'cif_core.dic' version 2.4.1 from 2010-06-29.

Automatic conversion script
Id: cif_fix_values 1646 2011-03-28 12:23:43Z adriana 
;
_cod_original_cell_volume 1579.1(5)
_cod_original_formula_sum 'C36 H26 N2 P2 Pt1 S2'
_cod_database_code 4318500

loop_
_symmetry_equiv_pos_as_xyz
'x, y, z'
'-x, -y, -z'

loop_
_atom_site_aniso_label
_atom_site_aniso_U_11
_atom_site_aniso_U_22
_atom_site_aniso_U_33
_atom_site_aniso_U_12
_atom_site_aniso_U_13
_atom_site_aniso_U_23
Pt 0.03026(6) 0.02982(5) 0.02912(5) -0.00604(4) 0.00026(4) -0.01092(4)
S(31) 0.0510(5) 0.0392(4) 0.0344(4) -0.0135(3) 0.0022(4) -0.0166(3)
S(32) 0.0592(6) 0.0398(4) 0.0381(4) -0.0194(4) 0.0092(4) -0.0156(3)
P(1) 0.0342(5) 0.0339(4) 0.0314(4) -0.0060(3) 0.0019(3) -0.0133(3)
P(2) 0.0363(5) 0.0339(4) 0.0356(4) -0.0098(3) 0.0032(4) -0.0128(3)
N(32) 0.066(3) 0.0596(18) 0.0570(17) -0.0036(18) 0.0042(18) -0.0325(13)
N(33) 0.064(2) 0.063(2) 0.074(2) -0.0215(18) 0.024(2) -0.0242(17)
C(11) 0.0365(18) 0.0373(14) 0.0309(13) -0.0063(13) 0.0013(13) -0.0156(10)
C(12) 0.0343(19) 0.0423(16) 0.0414(15) -0.0034(14) -0.0015(15) -0.0198(12)
C(13) 0.038(2) 0.068(2) 0.053(2) -0.0018(19) -0.0020(18) -0.0212(17)
C(14) 0.039(3) 0.109(4) 0.079(3) 0.008(3) -0.006(2) -0.040(3)
C(15) 0.055(3) 0.100(4) 0.078(3) 0.021(3) -0.028(3) -0.024(3)
C(16) 0.061(3) 0.080(3) 0.054(2) 0.008(3) -0.022(2) -0.017(2)
C(17) 0.046(2) 0.0497(19) 0.0432(17) -0.0046(17) -0.0082(17) -0.0167(14)
C(18) 0.059(2) 0.053(2) 0.0299(16) -0.0122(18) -0.0013(17) -0.0111(14)
C(19) 0.050(2) 0.0453(16) 0.0341(15) -0.0125(15) 0.0084(15) -0.0191(12)
C(21) 0.0352(18) 0.0318(14) 0.0373(15) -0.0086(13) -0.0002(14) -0.0110(11)
C(22) 0.0339(18) 0.0356(15) 0.0412(17) -0.0089(13) 0.0006(15) -0.0098(13)
C(23) 0.037(2) 0.0460(19) 0.075(2) 0.0012(17) -0.005(2) -0.0242(16)
C(24) 0.032(2) 0.063(3) 0.091(3) 0.001(2) -0.004(2) -0.020(2)
C(25) 0.037(2) 0.069(3) 0.071(3) -0.0139(19) -0.009(2) -0.010(2)
C(26) 0.047(2) 0.063(2) 0.049(2) -0.0261(15) -0.0072(17) -0.0116(16)
C(27) 0.0398(19) 0.0418(16) 0.0344(16) -0.0166(13) -0.0018(15) -0.0062(13)
C(28) 0.052(2) 0.0399(15) 0.0386(16) -0.0182(14) 0.0028(16) -0.0133(12)
C(29) 0.042(2) 0.0316(14) 0.0340(15) -0.0098(13) 0.0057(15) -0.0102(11)
C(30) 0.0338(19) 0.0346(15) 0.0352(15) 0.0003(14) -0.0044(14) -0.0122(11)
C(31) 0.0318(19) 0.0398(16) 0.0404(16) -0.0012(14) 0.0007(15) -0.0142(13)
C(32) 0.037(2) 0.0442(18) 0.0381(17) 0.0024(17) 0.0039(16) -0.0128(14)
C(33) 0.039(2) 0.0509(19) 0.0438(17) -0.0038(17) 0.0077(17) -0.0184(14)
C(110) 0.060(3) 0.060(2) 0.0440(19) -0.012(2) 0.0165(19) -0.0180(16)
C(111) 0.053(3) 0.086(3) 0.065(2) -0.005(3) 0.022(2) -0.030(2)
C(112) 0.039(3) 0.082(3) 0.066(3) 0.006(2) 0.003(2) -0.023(2)
C(113) 0.038(2) 0.062(2) 0.0441(19) 0.0021(19) 0.0014(18) -0.0167(16)
C(114) 0.040(2) 0.0383(15) 0.0349(15) -0.0055(14) 0.0019(15) -0.0163(11)
C(115) 0.050(2) 0.0463(16) 0.0500(18) -0.0170(15) 0.0038(17) -0.0230(13)
C(116) 0.049(2) 0.0409(17) 0.0519(19) -0.0046(17) -0.0008(18) -0.0179(14)
C(210) 0.062(3) 0.0337(16) 0.0453(18) -0.0119(16) 0.0141(19) -0.0149(13)
C(211) 0.049(3) 0.0372(18) 0.065(2) -0.0009(18) 0.014(2) -0.0168(16)
C(212) 0.038(2) 0.045(2) 0.067(2) -0.0069(17) 0.005(2) -0.0127(18)
C(213) 0.0320(19) 0.0420(17) 0.052(2) -0.0082(14) 0.0004(16) -0.0135(14)
C(214) 0.0322(17) 0.0309(14) 0.0352(15) -0.0080(12) 0.0028(14) -0.0089(11)
C(215) 0.082(3) 0.0467(19) 0.0392(18) -0.0228(18) -0.006(2) -0.0076(15)
C(216) 0.069(3) 0.0590(18) 0.057(2) -0.0321(17) 0.0269(19) -0.0303(15)

loop_
_atom_site_label
_atom_site_fract_x
_atom_site_fract_y
_atom_site_fract_z
_atom_site_U_iso_or_equiv
_atom_site_thermal_displace_type
_atom_site_calc_flag
Pt 0.120986(16) 0.318505(11) 0.160989(9) 0.02982(3) Uani ?
S(31) 0.14228(12) 0.26620(8) 0.02555(6) 0.0401(3) Uani ?
S(32) 0.22298(12) 0.46334(8) 0.03849(7) 0.0444(3) Uani ?
P(1) 0.12666(11) 0.40036(8) 0.27101(6) 0.0331(2) Uani ?
P(2) 0.03307(11) 0.15705(8) 0.25482(7) 0.0351(2) Uani ?
N(32) 0.2889(5) 0.2778(3) -0.2198(3) 0.0593(12) Uani ?
N(33) 0.4118(5) 0.5850(4) -0.2099(3) 0.0674(14) Uani ?
C(11) 0.1145(4) 0.3296(3) 0.4017(2) 0.0343(9) Uani ?
C(12) 0.2421(4) 0.2577(3) 0.4557(3) 0.0387(10) Uani ?
C(13) 0.3808(5) 0.2373(4) 0.4117(3) 0.0548(14) Uani ?
C(14) 0.4974(6) 0.1656(6) 0.4673(4) 0.078(2) Uani ?
C(15) 0.4873(7) 0.1094(6) 0.5695(4) 0.085(2) Uani ?
C(16) 0.3603(6) 0.1287(5) 0.6135(4) 0.0701(18) Uani ?
C(17) 0.2320(5) 0.2010(4) 0.5593(3) 0.0468(12) Uani ?
C(18) 0.1002(5) 0.2190(4) 0.6047(3) 0.0482(12) Uani ?
C(19) -0.0274(5) 0.2864(3) 0.5531(3) 0.0419(11) Uani ?
C(21) -0.0102(4) 0.0681(3) 0.1944(3) 0.0351(10) Uani ?
C(22) -0.1554(4) 0.0869(3) 0.1622(3) 0.0381(10) Uani ?
C(23) -0.2707(5) 0.1785(4) 0.1674(4) 0.0537(14) Uani ?
C(24) -0.4084(5) 0.1923(5) 0.1367(4) 0.0659(18) Uani ?
C(25) -0.4445(5) 0.1136(5) 0.0986(4) 0.0629(16) Uani ?
C(26) -0.3403(5) 0.0265(4) 0.0903(3) 0.0533(13) Uani ?
C(27) -0.1916(4) 0.0100(3) 0.1203(3) 0.0398(10) Uani ?
C(28) -0.0823(5) -0.0762(3) 0.1087(3) 0.0427(11) Uani ?
C(29) 0.0631(4) -0.0911(3) 0.1355(3) 0.0366(10) Uani ?
C(30) 0.2259(4) 0.3850(3) -0.0340(3) 0.0358(10) Uani ?
C(31) 0.2880(4) 0.4095(3) -0.1248(3) 0.0387(11) Uani ?
C(32) 0.2881(5) 0.3367(4) -0.1771(3) 0.0425(12) Uani ?
C(33) 0.3553(5) 0.5078(4) -0.1704(3) 0.0457(12) Uani ?
C(110) -0.1654(6) 0.2990(4) 0.6008(3) 0.0564(14) Uani ?
C(111) -0.2889(6) 0.3604(5) 0.5501(4) 0.0703(18) Uani ?
C(112) -0.2859(6) 0.4148(5) 0.4460(4) 0.0669(18) Uani ?
C(113) -0.1561(5) 0.4071(4) 0.3980(3) 0.0508(13) Uani ?
C(114) -0.0222(4) 0.3430(3) 0.4487(3) 0.0376(10) Uani ?
C(115) 0.2360(5) 0.5104(3) 0.2478(3) 0.0463(11) Uani ?
C(116) 0.0721(5) 0.5570(3) 0.2374(3) 0.0479(12) Uani ?
C(210) 0.1762(5) -0.1785(3) 0.1207(3) 0.0473(12) Uani ?
C(211) 0.3155(5) -0.1940(4) 0.1483(3) 0.0532(14) Uani ?
C(212) 0.3533(5) -0.1221(4) 0.1920(4) 0.0531(14) Uani ?
C(213) 0.2510(4) -0.0370(3) 0.2063(3) 0.0434(12) Uani ?
C(214) 0.1007(4) -0.0175(3) 0.1796(3) 0.0338(10) Uani ?
C(215) 0.0845(6) 0.0598(4) 0.3790(3) 0.0567(14) Uani ?
C(216) -0.0717(5) 0.1243(4) 0.3661(3) 0.0571(13) Uani ?
H(131) 0.3915 0.2754 0.3411 0.0716 Uiso calc
H(141) 0.5918 0.1539 0.4353 0.1008 Uiso calc
H(151) 0.5724 0.0552 0.6070 0.1077 Uiso calc
H(161) 0.3539 0.0922 0.6837 0.0912 Uiso calc
H(181) 0.0946 0.1837 0.6744 0.0618 Uiso calc
H(231) -0.2496 0.2326 0.1941 0.0693 Uiso calc
H(241) -0.4845 0.2548 0.1416 0.0855 Uiso calc
H(251) -0.5441 0.1237 0.0781 0.0806 Uiso calc
H(261) -0.3662 -0.0259 0.0640 0.0706 Uiso calc
H(281) -0.1073 -0.1277 0.0811 0.0559 Uiso calc
H(1101) -0.1699 0.2633 0.6703 0.0737 Uiso calc
H(1111) -0.3809 0.3681 0.5831 0.0893 Uiso calc
H(1121) -0.3771 0.4574 0.4109 0.0856 Uiso calc
H(1131) -0.1560 0.4442 0.3274 0.0664 Uiso calc
H(1151) 0.2964 0.5299 0.1907 0.0596 Uiso calc
H(1152) 0.2882 0.5118 0.3001 0.0596 Uiso calc
H(1161) 0.0225 0.5877 0.2835 0.0637 Uiso calc
H(1162) 0.0307 0.6057 0.1741 0.0637 Uiso calc
H(2101) 0.1513 -0.2281 0.0911 0.0616 Uiso calc
H(2111) 0.3896 -0.2539 0.1376 0.0697 Uiso calc
H(2121) 0.4546 -0.1331 0.2104 0.0702 Uiso calc
H(2131) 0.2794 0.0105 0.2369 0.0564 Uiso calc
H(2151) 0.1527 0.0786 0.4132 0.0734 Uiso calc
H(2152) 0.1063 -0.0225 0.3955 0.0734 Uiso calc
H(2161) -0.1492 0.0821 0.3757 0.0741 Uiso calc
H(2162) -0.1028 0.1832 0.3934 0.0741 Uiso calc

loop_
_geom_angle_atom_site_label_1
_geom_angle_atom_site_label_2
_geom_angle_atom_site_label_3
_geom_angle
_geom_angle_publ_flag
S(31) Pt S(32) 74.56(4) ?
S(31) Pt P(1) 167.34(3) ?
S(31) Pt P(2) 92.28(4) ?
S(32) Pt P(1) 92.84(4) ?
S(32) Pt P(2) 166.64(4) ?
P(1) Pt P(2) 100.26(4) ?
Pt S(31) C(30) 87.43(13) ?
Pt S(32) C(30) 87.65(14) ?
Pt P(1) C(11) 126.36(13) ?
Pt P(1) C(115) 119.94(15) ?
Pt P(1) C(116) 121.10(15) ?
C(11) P(1) C(115) 106.77(19) ?
C(11) P(1) C(116) 108.65(19) ?
C(115) P(1) C(116) 49.3(2) ?
Pt P(2) C(21) 117.10(13) ?
Pt P(2) C(215) 127.92(16) ?
Pt P(2) C(216) 131.58(16) ?
C(21) P(2) C(215) 106.7(2) ?
C(21) P(2) C(216) 106.4(2) ?
C(215) P(2) C(216) 48.8(3) ?
P(1) C(11) C(12) 119.1(3) ?
P(1) C(11) C(114) 120.1(3) ?
C(12) C(11) C(114) 120.7(3) ?
C(11) C(12) C(13) 123.0(4) ?
C(11) C(12) C(17) 119.0(4) ?
C(13) C(12) C(17) 118.0(4) ?
C(12) C(13) C(14) 120.0(5) ?
C(13) C(14) C(15) 122.0(5) ?
C(14) C(15) C(16) 119.6(5) ?
C(15) C(16) C(17) 121.4(5) ?
C(12) C(17) C(16) 118.9(4) ?
C(12) C(17) C(18) 119.7(4) ?
C(16) C(17) C(18) 121.3(4) ?
C(17) C(18) C(19) 122.3(4) ?
C(18) C(19) C(110) 121.7(4) ?
C(18) C(19) C(114) 119.5(4) ?
C(110) C(19) C(114) 118.8(4) ?
P(2) C(21) C(22) 119.2(3) ?
P(2) C(21) C(214) 119.8(3) ?
C(22) C(21) C(214) 121.0(4) ?
C(21) C(22) C(23) 124.0(4) ?
C(21) C(22) C(27) 118.8(4) ?
C(23) C(22) C(27) 117.1(4) ?
C(22) C(23) C(24) 122.0(5) ?
C(23) C(24) C(25) 120.6(5) ?
C(24) C(25) C(26) 120.4(4) ?
C(25) C(26) C(27) 120.9(5) ?
C(22) C(27) C(26) 119.0(4) ?
C(22) C(27) C(28) 119.5(4) ?
C(26) C(27) C(28) 121.5(4) ?
C(27) C(28) C(29) 122.0(4) ?
C(28) C(29) C(210) 121.5(4) ?
C(28) C(29) C(214) 119.5(4) ?
C(210) C(29) C(214) 119.0(4) ?
S(31) C(30) S(32) 110.1(2) ?
S(31) C(30) C(31) 124.1(3) ?
S(32) C(30) C(31) 125.8(3) ?
C(30) C(31) C(32) 121.1(4) ?
C(30) C(31) C(33) 121.9(4) ?
C(32) C(31) C(33) 116.9(4) ?
N(32) C(32) C(31) 179.6(9) ?
N(33) C(33) C(31) 177.1(5) ?
C(19) C(110) C(111) 121.3(4) ?
C(110) C(111) C(112) 120.5(5) ?
C(111) C(112) C(113) 120.0(5) ?
C(112) C(113) C(114) 121.4(4) ?
C(11) C(114) C(19) 118.6(4) ?
C(11) C(114) C(113) 123.5(4) ?
C(19) C(114) C(113) 117.9(4) ?
P(1) C(115) C(116) 65.5(2) ?
P(1) C(116) C(115) 65.2(2) ?
C(29) C(210) C(211) 121.3(4) ?
C(210) C(211) C(212) 119.9(4) ?
C(211) C(212) C(213) 121.1(4) ?
C(212) C(213) C(214) 121.4(4) ?
C(21) C(214) C(29) 119.1(4) ?
C(21) C(214) C(213) 123.7(4) ?
C(29) C(214) C(213) 117.2(4) ?
P(2) C(215) C(216) 65.4(3) ?
P(2) C(216) C(215) 65.8(3) ?

loop_
_geom_bond_atom_site_label_1
_geom_bond_atom_site_label_2
_geom_bond_distance
_geom_bond_publ_flag
Pt S(31) 2.3351(10) ?
Pt S(32) 2.3404(10) ?
Pt P(1) 2.2591(10) ?
Pt P(2) 2.2644(10) ?
S(31) C(30) 1.736(4) ?
S(32) C(30) 1.720(4) ?
P(1) C(11) 1.804(4) ?
P(1) C(115) 1.809(4) ?
P(1) C(116) 1.813(5) ?
P(2) C(21) 1.807(4) ?
P(2) C(215) 1.811(5) ?
P(2) C(216) 1.806(4) ?
N(32) C(32) 1.151(6) ?
N(33) C(33) 1.142(6) ?
C(11) C(12) 1.415(6) ?
C(11) C(114) 1.416(5) ?
C(12) C(13) 1.423(6) ?
C(12) C(17) 1.432(6) ?
C(13) C(14) 1.349(7) ?
C(14) C(15) 1.413(9) ?
C(15) C(16) 1.331(9) ?
C(16) C(17) 1.421(7) ?
C(17) C(18) 1.375(7) ?
C(18) C(19) 1.388(6) ?
C(19) C(110) 1.429(6) ?
C(19) C(114) 1.438(5) ?
C(21) C(22) 1.408(6) ?
C(21) C(214) 1.402(6) ?
C(22) C(23) 1.426(6) ?
C(22) C(27) 1.445(6) ?
C(23) C(24) 1.346(7) ?
C(24) C(25) 1.427(8) ?
C(25) C(26) 1.344(8) ?
C(26) C(27) 1.434(6) ?
C(27) C(28) 1.380(6) ?
C(28) C(29) 1.392(6) ?
C(29) C(210) 1.429(6) ?
C(29) C(214) 1.438(5) ?
C(30) C(31) 1.375(5) ?
C(31) C(32) 1.417(6) ?
C(31) C(33) 1.420(6) ?
C(110) C(111) 1.338(8) ?
C(111) C(112) 1.432(8) ?
C(112) C(113) 1.361(7) ?
C(113) C(114) 1.420(6) ?
C(115) C(116) 1.510(7) ?
C(210) C(211) 1.340(7) ?
C(211) C(212) 1.416(7) ?
C(212) C(213) 1.351(7) ?
C(213) C(214) 1.426(6) ?
C(215) C(216) 1.494(8) ?
